data_7107597
loop_
_publ_author_name
'Kai-Oliver Feldmann'
'Roland Frohlich'
'Jan J. Weigand'

_publ_section_title
;
 Access to Catenated and Branched Polyphosphorus Ligands and Coordination
 Complexes via a Tris(pyrazolyl)phosphane
;
_journal_name_full Chem.Commun.
_journal_page_first 4296
_journal_paper_doi 10.1039/c2cc18030h
_journal_volume 48
_journal_year 2012
_chemical_formula_sum 'C44 H74 Fe O5 P4'
_chemical_formula_weight 862.76
_chemical_name_systematic
;
?
;
_space_group_IT_number 14
_symmetry_cell_setting monoclinic
_symmetry_space_group_name_Hall '-P 2ybc'
_symmetry_space_group_name_H-M 'P 1 21/c 1'
_atom_sites_solution_hydrogens geom
_atom_sites_solution_primary direct
_atom_sites_solution_secondary difmap
_audit_creation_method SHELXL-97
_cell_angle_alpha 90.00
_cell_angle_beta 95.005(1)
_cell_angle_gamma 90.00
_cell_formula_units_Z 4
_cell_length_a 12.1457(2)
_cell_length_b 34.0412(5)
_cell_length_c 11.4570(1)
_cell_measurement_reflns_used 6992
_cell_measurement_temperature 223(2)
_cell_measurement_theta_max 28.28
_cell_measurement_theta_min 4.08
_cell_volume 4718.88(11)
_computing_cell_refinement 'Collect (Nonius B.V., 1998)'
_computing_data_collection 'Collect (Nonius B.V., 1998)'
_computing_data_reduction 'Denzo-SMN (Otwinowski & Minor, 1997)'
_computing_publication_material 'SHELXL-97 (Sheldrick, 1997)'
_computing_structure_refinement 'SHELXL-97 (Sheldrick, 1997)'
_computing_structure_solution 'SHELXS-97 (Sheldrick, 1990)'
_diffrn_ambient_temperature 223(2)
_diffrn_measured_fraction_theta_full 0.940
_diffrn_measured_fraction_theta_max 0.940
_diffrn_measurement_device_type 'Nonius KappaCCD APEXII'
_diffrn_measurement_method '\w and \f scans'
_diffrn_radiation_monochromator 'Montel mirror'
_diffrn_radiation_source 'rotating anode Nonius FR591'
_diffrn_radiation_type MoK\a
_diffrn_radiation_wavelength 0.71073
_diffrn_reflns_av_R_equivalents 0.036
_diffrn_reflns_av_sigmaI/netI 0.0477
_diffrn_reflns_limit_h_max 16
_diffrn_reflns_limit_h_min -16
_diffrn_reflns_limit_k_max 37
_diffrn_reflns_limit_k_min -45
_diffrn_reflns_limit_l_max 15
_diffrn_reflns_limit_l_min -15
_diffrn_reflns_number 20296
_diffrn_reflns_theta_full 28.33
_diffrn_reflns_theta_max 28.33
_diffrn_reflns_theta_min 4.09
_exptl_absorpt_coefficient_mu 0.495
_exptl_absorpt_correction_T_max 0.9853
_exptl_absorpt_correction_T_min 0.9384
_exptl_absorpt_correction_type multi-scan
_exptl_absorpt_process_details 'Denzo (otwinowski, Borek, Majewski & Minor, 2003)'
_exptl_crystal_colour yellow
_exptl_crystal_density_diffrn 1.214
_exptl_crystal_density_method 'not measured'
_exptl_crystal_description plate
_exptl_crystal_F_000 1856
_exptl_crystal_size_max 0.13
_exptl_crystal_size_mid 0.10
_exptl_crystal_size_min 0.03
_refine_diff_density_max 0.622
_refine_diff_density_min -0.831
_refine_diff_density_rms 0.072
_refine_ls_extinction_method none
_refine_ls_goodness_of_fit_ref 1.090
_refine_ls_hydrogen_treatment constr
_refine_ls_matrix_type full
_refine_ls_number_parameters 533
_refine_ls_number_reflns 11059
_refine_ls_number_restraints 202
_refine_ls_restrained_S_all 1.107
_refine_ls_R_factor_all 0.0896
_refine_ls_R_factor_gt 0.0694
_refine_ls_shift/su_max 0.000
_refine_ls_shift/su_mean 0.000
_refine_ls_structure_factor_coef Fsqd
_refine_ls_weighting_details 'calc w=1/[\s^2^(Fo^2^)+(0.0438P)^2^+10.3515P] where P=(Fo^2^+2Fc^2^)/3'
_refine_ls_weighting_scheme calc
_refine_ls_wR_factor_gt 0.1557
_refine_ls_wR_factor_ref 0.1721
_reflns_number_gt 8883
_reflns_number_total 11059
_reflns_threshold_expression >2sigma(I)
_cod_data_source_file c2cc18030h.txt
_cod_data_source_block fro6353
_cod_original_sg_symbol_H-M P21/c
_cod_database_code 7107597

loop_
_symmetry_equiv_pos_as_xyz
'x, y, z'
'-x, y+1/2, -z+1/2'
'-x, -y, -z'
'x, -y-1/2, z-1/2'

loop_
_atom_site_label
_atom_site_type_symbol
_atom_site_fract_x
_atom_site_fract_y
_atom_site_fract_z
_atom_site_U_iso_or_equiv
_atom_site_adp_type
_atom_site_occupancy
_atom_site_symmetry_multiplicity
_atom_site_calc_flag
_atom_site_refinement_flags
_atom_site_disorder_assembly
_atom_site_disorder_group
Fe Fe 0.98301(4) 0.095150(15) 0.67336(4) 0.03477(14) Uani 1 1 d . . .
C1 C 1.0363(3) 0.07600(12) 0.8138(3) 0.0420(8) Uani 1 1 d . . .
O1 O 1.0770(3) 0.06341(10) 0.8995(3) 0.0566(8) Uani 1 1 d . . .
C2 C 0.9744(3) 0.06234(12) 0.5515(3) 0.0424(8) Uani 1 1 d . . .
O2 O 0.9766(3) 0.04265(10) 0.4700(3) 0.0615(8) Uani 1 1 d . . .
C3 C 0.9419(4) 0.14479(12) 0.6436(4) 0.0454(9) Uani 1 1 d . . .
O3 O 0.9182(3) 0.17677(9) 0.6177(3) 0.0626(9) Uani 1 1 d . . .
C4 C 1.1193(3) 0.10758(14) 0.6419(4) 0.0516(10) Uani 1 1 d . . .
O4 O 1.2062(3) 0.11567(13) 0.6193(4) 0.0842(12) Uani 1 1 d . . .
P1 P 0.80706(7) 0.08151(2) 0.71683(7) 0.02921(18) Uani 1 1 d . . .
P2 P 0.79026(7) 0.09823(2) 0.90178(7) 0.03036(18) Uani 1 1 d . . .
P3 P 0.63337(7) 0.07257(3) 0.95000(7) 0.03229(19) Uani 1 1 d . . .
P4 P 0.83953(8) 0.16021(3) 0.91063(8) 0.0343(2) Uani 1 1 d . . .
C11 C 0.6995(3) 0.10633(10) 0.6162(3) 0.0310(6) Uani 1 1 d . . .
H11 H 0.7076 0.1347 0.6336 0.037 Uiso 1 1 calc R . .
C12 C 0.7192(3) 0.10212(10) 0.4851(3) 0.0349(7) Uani 1 1 d . . .
H12A H 0.7939 0.1112 0.4729 0.042 Uiso 1 1 calc R . .
H12B H 0.7137 0.0744 0.4625 0.042 Uiso 1 1 calc R . .
C13 C 0.6350(3) 0.12593(11) 0.4082(3) 0.0420(8) Uani 1 1 d . . .
H13A H 0.6455 0.1209 0.3257 0.050 Uiso 1 1 calc R . .
H13B H 0.6480 0.1540 0.4232 0.050 Uiso 1 1 calc R . .
C14 C 0.5162(3) 0.11594(12) 0.4305(4) 0.0455(9) Uani 1 1 d . . .
H14A H 0.4654 0.1332 0.3833 0.055 Uiso 1 1 calc R . .
H14B H 0.5000 0.0888 0.4067 0.055 Uiso 1 1 calc R . .
C15 C 0.4984(3) 0.12092(13) 0.5597(4) 0.0489(9) Uani 1 1 d . . .
H15A H 0.4230 0.1129 0.5728 0.059 Uiso 1 1 calc R . .
H15B H 0.5070 0.1487 0.5813 0.059 Uiso 1 1 calc R . .
C16 C 0.5808(3) 0.09629(12) 0.6376(3) 0.0405(8) Uani 1 1 d . . .
H16A H 0.5695 0.1011 0.7201 0.049 Uiso 1 1 calc R . .
H16B H 0.5674 0.0684 0.6215 0.049 Uiso 1 1 calc R . .
C21 C 0.7650(3) 0.02874(9) 0.7226(3) 0.0330(7) Uani 1 1 d . . .
H21 H 0.6956 0.0282 0.7620 0.040 Uiso 1 1 calc R . .
C22 C 0.7391(3) 0.00866(10) 0.6035(3) 0.0403(8) Uani 1 1 d . . .
H22A H 0.6851 0.0244 0.5550 0.048 Uiso 1 1 calc R . .
H22B H 0.8067 0.0069 0.5628 0.048 Uiso 1 1 calc R . .
C23 C 0.6930(4) -0.03230(11) 0.6202(4) 0.0442(9) Uani 1 1 d . . .
H23A H 0.6219 -0.0301 0.6539 0.053 Uiso 1 1 calc R . .
H23B H 0.6798 -0.0451 0.5436 0.053 Uiso 1 1 calc R . .
C24 C 0.7700(4) -0.05759(12) 0.6992(4) 0.0517(10) Uani 1 1 d . . .
H24A H 0.8371 -0.0631 0.6602 0.062 Uiso 1 1 calc R . .
H24B H 0.7339 -0.0827 0.7133 0.062 Uiso 1 1 calc R . .
C25 C 0.8015(5) -0.03730(12) 0.8158(4) 0.0572(12) Uani 1 1 d . . .
H25A H 0.8567 -0.0532 0.8619 0.069 Uiso 1 1 calc R . .
H25B H 0.7360 -0.0353 0.8598 0.069 Uiso 1 1 calc R . .
C26 C 0.8485(3) 0.00397(11) 0.7983(3) 0.0426(8) Uani 1 1 d . . .
H26A H 0.8650 0.0167 0.8746 0.051 Uiso 1 1 calc R . .
H26B H 0.9175 0.0020 0.7603 0.051 Uiso 1 1 calc R . .
C31 C 0.6720(3) 0.05490(10) 1.1034(3) 0.0328(7) Uani 1 1 d . . .
H31 H 0.6751 0.0777 1.1573 0.039 Uiso 1 1 calc R . .
C32 C 0.7829(3) 0.03348(11) 1.1164(3) 0.0394(8) Uani 1 1 d . . .
H32A H 0.7815 0.0117 1.0605 0.047 Uiso 1 1 calc R . .
H32B H 0.8418 0.0516 1.0984 0.047 Uiso 1 1 calc R . .
C33 C 0.8072(3) 0.01766(11) 1.2405(3) 0.0419(8) Uani 1 1 d . . .
H33A H 0.8784 0.0039 1.2466 0.050 Uiso 1 1 calc R . .
H33B H 0.8125 0.0396 1.2961 0.050 Uiso 1 1 calc R . .
C34 C 0.7176(4) -0.01026(12) 1.2719(4) 0.0475(9) Uani 1 1 d . . .
H34A H 0.7336 -0.0191 1.3531 0.057 Uiso 1 1 calc R . .
H34B H 0.7170 -0.0334 1.2210 0.057 Uiso 1 1 calc R . .
C35 C 0.6053(4) 0.00915(12) 1.2586(3) 0.0451(9) Uani 1 1 d . . .
H35A H 0.6027 0.0300 1.3172 0.054 Uiso 1 1 calc R . .
H35B H 0.5485 -0.0103 1.2732 0.054 Uiso 1 1 calc R . .
C36 C 0.5800(3) 0.02664(11) 1.1358(3) 0.0386(8) Uani 1 1 d . . .
H36A H 0.5097 0.0409 1.1326 0.046 Uiso 1 1 calc R . .
H36B H 0.5721 0.0053 1.0782 0.046 Uiso 1 1 calc R . .
C41 C 0.5273(3) 0.11219(10) 0.9641(3) 0.0342(7) Uani 1 1 d . . .
H41 H 0.5455 0.1335 0.9103 0.041 Uiso 1 1 calc R . .
C42 C 0.4122(3) 0.09715(12) 0.9186(4) 0.0455(9) Uani 1 1 d . . .
H42A H 0.4149 0.0865 0.8394 0.055 Uiso 1 1 calc R . .
H42B H 0.3900 0.0759 0.9694 0.055 Uiso 1 1 calc R . .
C43 C 0.3270(3) 0.13022(14) 0.9162(4) 0.0568(11) Uani 1 1 d . . .
H43A H 0.3452 0.1501 0.8591 0.068 Uiso 1 1 calc R . .
H43B H 0.2538 0.1196 0.8907 0.068 Uiso 1 1 calc R . .
C44 C 0.3233(4) 0.14940(15) 1.0354(5) 0.0609(12) Uani 1 1 d . . .
H44A H 0.2966 0.1303 1.0905 0.073 Uiso 1 1 calc R . .
H44B H 0.2714 0.1715 1.0290 0.073 Uiso 1 1 calc R . .
C45 C 0.4369(3) 0.16411(13) 1.0823(4) 0.0480(9) Uani 1 1 d . . .
H45A H 0.4331 0.1745 1.1617 0.058 Uiso 1 1 calc R . .
H45B H 0.4595 0.1856 1.0326 0.058 Uiso 1 1 calc R . .
C46 C 0.5231(3) 0.13111(11) 1.0849(3) 0.0389(8) Uani 1 1 d . . .
H46A H 0.5961 0.1418 1.1109 0.047 Uiso 1 1 calc R . .
H46B H 0.5050 0.1110 1.1414 0.047 Uiso 1 1 calc R . .
C51 C 0.7173(3) 0.19327(10) 0.9154(3) 0.0374(7) Uani 1 1 d . . .
H51 H 0.6665 0.1822 0.9700 0.045 Uiso 1 1 calc R . .
C52 C 0.6568(3) 0.19647(11) 0.7926(3) 0.0434(8) Uani 1 1 d . . .
H52A H 0.7095 0.2043 0.7369 0.052 Uiso 1 1 calc R . .
H52B H 0.6270 0.1707 0.7687 0.052 Uiso 1 1 calc R . .
C53 C 0.5629(4) 0.22611(12) 0.7882(4) 0.0516(10) Uani 1 1 d . . .
H53A H 0.5054 0.2166 0.8360 0.062 Uiso 1 1 calc R . .
H53B H 0.5301 0.2286 0.7072 0.062 Uiso 1 1 calc R . .
C54 C 0.6028(5) 0.26626(13) 0.8328(5) 0.0649(13) Uani 1 1 d . . .
H54A H 0.6540 0.2772 0.7798 0.078 Uiso 1 1 calc R . .
H54B H 0.5397 0.2841 0.8340 0.078 Uiso 1 1 calc R . .
C55 C 0.6602(5) 0.26279(13) 0.9545(5) 0.0692(15) Uani 1 1 d . . .
H55A H 0.6070 0.2539 1.0084 0.083 Uiso 1 1 calc R . .
H55B H 0.6873 0.2887 0.9808 0.083 Uiso 1 1 calc R . .
C56 C 0.7567(4) 0.23418(11) 0.9589(4) 0.0547(11) Uani 1 1 d . . .
H56A H 0.7904 0.2322 1.0396 0.066 Uiso 1 1 calc R . .
H56B H 0.8128 0.2440 0.9098 0.066 Uiso 1 1 calc R . .
C61 C 0.9062(3) 0.16396(10) 1.0638(3) 0.0340(7) Uani 1 1 d . . .
H61 H 0.9318 0.1915 1.0723 0.041 Uiso 1 1 calc R . .
C62 C 0.8331(3) 0.15739(11) 1.1640(3) 0.0395(8) Uani 1 1 d . . .
H62A H 0.8077 0.1301 1.1631 0.047 Uiso 1 1 calc R . .
H62B H 0.7679 0.1744 1.1531 0.047 Uiso 1 1 calc R . .
C63 C 0.8966(3) 0.16641(13) 1.2822(3) 0.0474(9) Uani 1 1 d . . .
H63A H 0.9162 0.1943 1.2858 0.057 Uiso 1 1 calc R . .
H63B H 0.8494 0.1609 1.3454 0.057 Uiso 1 1 calc R . .
C64 C 1.0007(4) 0.14183(14) 1.2996(4) 0.0547(11) Uani 1 1 d . . .
H64A H 0.9807 0.1140 1.3040 0.066 Uiso 1 1 calc R . .
H64B H 1.0420 0.1491 1.3737 0.066 Uiso 1 1 calc R . .
C65 C 1.0730(3) 0.14787(14) 1.1999(4) 0.0496(9) Uani 1 1 d . . .
H65A H 1.1376 0.1306 1.2112 0.059 Uiso 1 1 calc R . .
H65B H 1.0994 0.1751 1.2010 0.059 Uiso 1 1 calc R . .
C66 C 1.0106(3) 0.13916(12) 1.0803(4) 0.0437(8) Uani 1 1 d . . .
H66A H 1.0583 0.1450 1.0177 0.052 Uiso 1 1 calc R . .
H66B H 0.9911 0.1112 1.0754 0.052 Uiso 1 1 calc R . .
O71 O 1.2609(9) 0.2534(3) 0.7924(10) 0.106(3) Uani 0.496(8) 1 d PDU A 1
C72 C 1.1628(13) 0.2267(5) 0.7960(14) 0.095(3) Uani 0.496(8) 1 d PDU A 1
H72A H 1.1860 0.1992 0.8051 0.114 Uiso 0.496(8) 1 calc PR A 1
H72B H 1.1126 0.2293 0.7247 0.114 Uiso 0.496(8) 1 calc PR A 1
C73 C 1.1065(11) 0.2413(5) 0.9060(14) 0.093(3) Uani 0.496(8) 1 d PDU A 1
H73A H 1.0298 0.2489 0.8833 0.111 Uiso 0.496(8) 1 calc PR A 1
H73B H 1.1061 0.2201 0.9641 0.111 Uiso 0.496(8) 1 calc PR A 1
C74 C 1.1733(13) 0.2773(4) 0.9595(13) 0.097(3) Uani 0.496(8) 1 d PDU A 1
H74A H 1.1260 0.3007 0.9582 0.116 Uiso 0.496(8) 1 calc PR A 1
H74B H 1.2008 0.2719 1.0408 0.116 Uiso 0.496(8) 1 calc PR A 1
C75 C 1.2724(11) 0.2844(4) 0.8830(13) 0.087(3) Uani 0.496(8) 1 d PDU A 1
H75A H 1.2679 0.3105 0.8472 0.105 Uiso 0.496(8) 1 calc PR A 1
H75B H 1.3431 0.2820 0.9305 0.105 Uiso 0.496(8) 1 calc PR A 1
O71A O 1.2045(11) 0.2329(4) 0.8093(12) 0.125(3) Uani 0.504(8) 1 d PDU A 2
C72A C 1.1029(11) 0.2280(4) 0.8682(12) 0.082(3) Uani 0.504(8) 1 d PDU A 2
H72C H 1.0995 0.2018 0.9029 0.098 Uiso 0.504(8) 1 calc PR A 2
H72D H 1.0374 0.2319 0.8131 0.098 Uiso 0.504(8) 1 calc PR A 2
C73A C 1.1104(9) 0.2600(3) 0.9640(10) 0.072(2) Uani 0.504(8) 1 d PDU A 2
H73C H 1.1119 0.2477 1.0415 0.087 Uiso 0.504(8) 1 calc PR A 2
H73D H 1.0455 0.2772 0.9538 0.087 Uiso 0.504(8) 1 calc PR A 2
C74A C 1.2186(11) 0.2850(4) 0.9553(13) 0.090(3) Uani 0.504(8) 1 d PDU A 2
H74C H 1.2004 0.3127 0.9418 0.108 Uiso 0.504(8) 1 calc PR A 2
H74D H 1.2675 0.2827 1.0277 0.108 Uiso 0.504(8) 1 calc PR A 2
C75A C 1.2748(13) 0.2677(5) 0.8503(16) 0.105(3) Uani 0.504(8) 1 d PDU A 2
H75C H 1.2768 0.2872 0.7877 0.126 Uiso 0.504(8) 1 calc PR A 2
H75D H 1.3505 0.2594 0.8748 0.126 Uiso 0.504(8) 1 calc PR A 2

loop_
_atom_site_aniso_label
_atom_site_aniso_U_11
_atom_site_aniso_U_22
_atom_site_aniso_U_33
_atom_site_aniso_U_23
_atom_site_aniso_U_13
_atom_site_aniso_U_12
Fe 0.0329(3) 0.0457(3) 0.0263(2) -0.0018(2) 0.00530(19) -0.0028(2)
C1 0.0381(19) 0.056(2) 0.0313(18) -0.0042(16) 0.0009(15) 0.0020(16)
O1 0.0556(18) 0.078(2) 0.0342(15) -0.0007(14) -0.0056(13) 0.0130(15)
C2 0.0401(19) 0.052(2) 0.0354(19) -0.0028(16) 0.0058(15) -0.0010(16)
O2 0.065(2) 0.075(2) 0.0451(18) -0.0223(15) 0.0109(15) -0.0008(16)
C3 0.051(2) 0.052(2) 0.036(2) -0.0022(16) 0.0171(17) -0.0098(18)
O3 0.078(2) 0.0496(17) 0.062(2) 0.0097(15) 0.0163(18) -0.0019(15)
C4 0.040(2) 0.073(3) 0.043(2) 0.0015(19) 0.0087(17) -0.0057(19)
O4 0.0421(19) 0.120(3) 0.093(3) 0.009(2) 0.0180(19) -0.0133(19)
P1 0.0325(4) 0.0342(4) 0.0211(4) -0.0011(3) 0.0036(3) -0.0011(3)
P2 0.0356(4) 0.0344(4) 0.0214(4) -0.0026(3) 0.0046(3) -0.0014(3)
P3 0.0355(4) 0.0388(4) 0.0229(4) -0.0023(3) 0.0042(3) -0.0023(3)
P4 0.0414(5) 0.0366(4) 0.0251(4) -0.0014(3) 0.0040(3) -0.0030(4)
C11 0.0357(17) 0.0352(16) 0.0224(14) 0.0001(12) 0.0036(12) -0.0002(13)
C12 0.0419(18) 0.0410(18) 0.0216(15) -0.0008(13) 0.0015(13) 0.0009(14)
C13 0.054(2) 0.0420(19) 0.0290(17) 0.0032(14) -0.0049(16) -0.0008(16)
C14 0.041(2) 0.055(2) 0.038(2) -0.0010(17) -0.0081(16) 0.0034(17)
C15 0.0371(19) 0.065(3) 0.043(2) -0.0053(18) -0.0056(17) 0.0063(17)
C16 0.0368(18) 0.053(2) 0.0319(18) 0.0012(15) 0.0055(14) 0.0018(15)
C21 0.0407(18) 0.0308(16) 0.0282(16) -0.0011(12) 0.0065(14) -0.0012(13)
C22 0.056(2) 0.0361(17) 0.0288(17) -0.0012(13) 0.0010(16) -0.0075(15)
C23 0.055(2) 0.0374(18) 0.040(2) -0.0050(15) 0.0040(17) -0.0085(16)
C24 0.068(3) 0.0374(19) 0.050(2) -0.0025(17) 0.004(2) 0.0003(18)
C25 0.083(3) 0.040(2) 0.047(2) 0.0073(17) -0.006(2) 0.002(2)
C26 0.053(2) 0.0404(19) 0.0332(19) -0.0019(15) -0.0041(16) 0.0058(16)
C31 0.0379(17) 0.0365(16) 0.0239(15) -0.0013(12) 0.0031(13) -0.0015(13)
C32 0.0402(19) 0.049(2) 0.0294(17) 0.0045(15) 0.0021(14) 0.0015(15)
C33 0.047(2) 0.049(2) 0.0289(17) 0.0013(15) -0.0014(15) 0.0047(16)
C34 0.065(3) 0.047(2) 0.0304(19) 0.0042(15) 0.0020(18) 0.0021(18)
C35 0.057(2) 0.049(2) 0.0309(18) 0.0061(15) 0.0111(17) -0.0061(17)
C36 0.0395(19) 0.0446(19) 0.0317(18) 0.0040(14) 0.0038(14) -0.0071(15)
C41 0.0328(16) 0.0425(18) 0.0276(16) -0.0014(13) 0.0032(13) -0.0005(13)
C42 0.0346(18) 0.055(2) 0.046(2) -0.0066(17) -0.0017(16) -0.0041(16)
C43 0.035(2) 0.076(3) 0.058(3) -0.006(2) -0.0079(19) 0.0020(19)
C44 0.039(2) 0.077(3) 0.068(3) -0.003(2) 0.010(2) 0.013(2)
C45 0.049(2) 0.057(2) 0.039(2) -0.0085(17) 0.0068(17) 0.0086(18)
C46 0.0379(18) 0.050(2) 0.0283(17) -0.0040(14) 0.0029(14) 0.0002(15)
C51 0.050(2) 0.0332(16) 0.0286(16) 0.0005(13) 0.0000(15) 0.0008(14)
C52 0.050(2) 0.047(2) 0.0328(19) 0.0010(15) -0.0010(16) 0.0021(16)
C53 0.059(3) 0.050(2) 0.045(2) 0.0046(18) -0.004(2) 0.0073(19)
C54 0.083(4) 0.044(2) 0.064(3) 0.008(2) -0.012(3) 0.014(2)
C55 0.098(4) 0.038(2) 0.067(3) -0.008(2) -0.018(3) 0.016(2)
C56 0.075(3) 0.0341(19) 0.052(3) -0.0036(17) -0.012(2) -0.0018(18)
C61 0.0360(17) 0.0367(17) 0.0295(16) -0.0030(13) 0.0036(13) -0.0032(13)
C62 0.0396(19) 0.048(2) 0.0313(18) -0.0016(15) 0.0035(15) -0.0025(15)
C63 0.049(2) 0.068(3) 0.0258(17) -0.0018(17) 0.0056(16) -0.0063(19)
C64 0.055(3) 0.072(3) 0.036(2) 0.0094(19) -0.0049(19) -0.002(2)
C65 0.038(2) 0.066(3) 0.043(2) -0.0018(19) -0.0045(17) 0.0039(18)
C66 0.0399(19) 0.053(2) 0.038(2) -0.0042(16) 0.0021(16) 0.0022(16)
O71 0.092(4) 0.110(5) 0.114(5) 0.002(4) 0.008(4) -0.017(4)
C72 0.082(5) 0.096(5) 0.103(5) 0.002(4) -0.008(4) -0.015(4)
C73 0.088(4) 0.094(5) 0.097(5) 0.021(4) 0.010(4) -0.004(4)
C74 0.098(5) 0.098(5) 0.095(5) 0.005(4) 0.007(5) 0.006(4)
C75 0.082(5) 0.082(5) 0.098(5) 0.001(4) 0.006(4) -0.018(4)
O71A 0.126(5) 0.120(5) 0.127(5) 0.005(4) 0.006(5) -0.003(5)
C72A 0.084(4) 0.077(5) 0.083(5) 0.008(4) 0.000(4) -0.015(4)
C73A 0.075(4) 0.073(4) 0.071(4) -0.002(4) 0.017(4) -0.004(4)
C74A 0.089(5) 0.083(4) 0.096(5) -0.003(4) -0.001(4) -0.012(4)
C75A 0.094(5) 0.108(5) 0.113(5) 0.003(5) 0.010(5) -0.010(5)

loop_
_atom_type_symbol
_atom_type_description
_atom_type_scat_dispersion_real
_atom_type_scat_dispersion_imag
_atom_type_scat_source
C C 0.0033 0.0016 'International Tables Vol C Tables 4.2.6.8 and 6.1.1.4'
H H 0.0000 0.0000 'International Tables Vol C Tables 4.2.6.8 and 6.1.1.4'
O O 0.0106 0.0060 'International Tables Vol C Tables 4.2.6.8 and 6.1.1.4'
P P 0.1023 0.0942 'International Tables Vol C Tables 4.2.6.8 and 6.1.1.4'
Fe Fe 0.3463 0.8444 'International Tables Vol C Tables 4.2.6.8 and 6.1.1.4'

loop_
_geom_angle_atom_site_label_1
_geom_angle_atom_site_label_2
_geom_angle_atom_site_label_3
_geom_angle
C4 Fe C2 89.0(2)
C4 Fe C3 89.2(2)
C2 Fe C3 116.53(18)
C4 Fe C1 89.93(19)
C2 Fe C1 117.63(18)
C3 Fe C1 125.80(18)
C4 Fe P1 177.80(16)
C2 Fe P1 92.94(13)
C3 Fe P1 89.02(13)
C1 Fe P1 90.10(13)
O1 C1 Fe 175.2(4)
O2 C2 Fe 174.3(4)
O3 C3 Fe 175.7(4)
O4 C4 Fe 178.6(5)
C11 P1 C21 106.15(15)
C11 P1 P2 110.85(11)
C21 P1 P2 99.45(11)
C11 P1 Fe 112.99(11)
C21 P1 Fe 117.82(12)
P2 P1 Fe 108.76(4)
P4 P2 P3 127.34(5)
P4 P2 P1 104.08(5)
P3 P2 P1 106.88(5)
C31 P3 C41 105.46(15)
C31 P3 P2 102.13(11)
C41 P3 P2 110.48(12)
C51 P4 C61 102.22(16)
C51 P4 P2 111.51(12)
C61 P4 P2 101.72(11)
C16 C11 C12 111.4(3)
C16 C11 P1 114.8(2)
C12 C11 P1 113.5(2)
C16 C11 H11 105.4
C12 C11 H11 105.4
P1 C11 H11 105.4
C13 C12 C11 111.0(3)
C13 C12 H12A 109.4
C11 C12 H12A 109.4
C13 C12 H12B 109.4
C11 C12 H12B 109.4
H12A C12 H12B 108.0
C12 C13 C14 112.4(3)
C12 C13 H13A 109.1
C14 C13 H13A 109.1
C12 C13 H13B 109.1
C14 C13 H13B 109.1
H13A C13 H13B 107.9
C15 C14 C13 110.8(3)
C15 C14 H14A 109.5
C13 C14 H14A 109.5
C15 C14 H14B 109.5
C13 C14 H14B 109.5
H14A C14 H14B 108.1
C14 C15 C16 111.4(3)
C14 C15 H15A 109.4
C16 C15 H15A 109.4
C14 C15 H15B 109.4
C16 C15 H15B 109.4
H15A C15 H15B 108.0
C11 C16 C15 111.3(3)
C11 C16 H16A 109.4
C15 C16 H16A 109.4
C11 C16 H16B 109.4
C15 C16 H16B 109.4
H16A C16 H16B 108.0
C26 C21 C22 109.5(3)
C26 C21 P1 112.3(2)
C22 C21 P1 115.6(2)
C26 C21 H21 106.3
C22 C21 H21 106.3
P1 C21 H21 106.3
C23 C22 C21 110.2(3)
C23 C22 H22A 109.6
C21 C22 H22A 109.6
C23 C22 H22B 109.6
C21 C22 H22B 109.6
H22A C22 H22B 108.1
C24 C23 C22 112.4(3)
C24 C23 H23A 109.1
C22 C23 H23A 109.1
C24 C23 H23B 109.1
C22 C23 H23B 109.1
H23A C23 H23B 107.8
C23 C24 C25 111.2(3)
C23 C24 H24A 109.4
C25 C24 H24A 109.4
C23 C24 H24B 109.4
C25 C24 H24B 109.4
H24A C24 H24B 108.0
C24 C25 C26 111.6(4)
C24 C25 H25A 109.3
C26 C25 H25A 109.3
C24 C25 H25B 109.3
C26 C25 H25B 109.3
H25A C25 H25B 108.0
C21 C26 C25 110.0(3)
C21 C26 H26A 109.7
C25 C26 H26A 109.7
C21 C26 H26B 109.7
C25 C26 H26B 109.7
H26A C26 H26B 108.2
C32 C31 C36 109.2(3)
C32 C31 P3 113.0(2)
C36 C31 P3 107.3(2)
C32 C31 H31 109.1
C36 C31 H31 109.1
P3 C31 H31 109.1
C33 C32 C31 110.9(3)
C33 C32 H32A 109.5
C31 C32 H32A 109.5
C33 C32 H32B 109.5
C31 C32 H32B 109.5
H32A C32 H32B 108.0
C34 C33 C32 111.0(3)
C34 C33 H33A 109.4
C32 C33 H33A 109.4
C34 C33 H33B 109.4
C32 C33 H33B 109.4
H33A C33 H33B 108.0
C33 C34 C35 111.3(3)
C33 C34 H34A 109.4
C35 C34 H34A 109.4
C33 C34 H34B 109.4
C35 C34 H34B 109.4
H34A C34 H34B 108.0
C34 C35 C36 111.6(3)
C34 C35 H35A 109.3
C36 C35 H35A 109.3
C34 C35 H35B 109.3
C36 C35 H35B 109.3
H35A C35 H35B 108.0
C35 C36 C31 111.8(3)
C35 C36 H36A 109.3
C31 C36 H36A 109.3
C35 C36 H36B 109.3
C31 C36 H36B 109.3
H36A C36 H36B 107.9
C46 C41 C42 110.3(3)
C46 C41 P3 117.1(2)
C42 C41 P3 110.0(2)
C46 C41 H41 106.3
C42 C41 H41 106.3
P3 C41 H41 106.3
C43 C42 C41 110.8(3)
C43 C42 H42A 109.5
C41 C42 H42A 109.5
C43 C42 H42B 109.5
C41 C42 H42B 109.5
H42A C42 H42B 108.1
C44 C43 C42 111.9(4)
C44 C43 H43A 109.2
C42 C43 H43A 109.2
C44 C43 H43B 109.2
C42 C43 H43B 109.2
H43A C43 H43B 107.9
C43 C44 C45 111.3(4)
C43 C44 H44A 109.4
C45 C44 H44A 109.4
C43 C44 H44B 109.4
C45 C44 H44B 109.4
H44A C44 H44B 108.0
C44 C45 C46 111.2(3)
C44 C45 H45A 109.4
C46 C45 H45A 109.4
C44 C45 H45B 109.4
C46 C45 H45B 109.4
H45A C45 H45B 108.0
C41 C46 C45 111.5(3)
C41 C46 H46A 109.3
C45 C46 H46A 109.3
C41 C46 H46B 109.3
C45 C46 H46B 109.3
H46A C46 H46B 108.0
C52 C51 C56 110.1(3)
C52 C51 P4 109.6(3)
C56 C51 P4 109.2(3)
C52 C51 H51 109.3
C56 C51 H51 109.3
P4 C51 H51 109.3
C53 C52 C51 112.1(3)
C53 C52 H52A 109.2
C51 C52 H52A 109.2
C53 C52 H52B 109.2
C51 C52 H52B 109.2
H52A C52 H52B 107.9
C52 C53 C54 111.6(4)
C52 C53 H53A 109.3
C54 C53 H53A 109.3
C52 C53 H53B 109.3
C54 C53 H53B 109.3
H53A C53 H53B 108.0
C55 C54 C53 110.4(4)
C55 C54 H54A 109.6
C53 C54 H54A 109.6
C55 C54 H54B 109.6
C53 C54 H54B 109.6
H54A C54 H54B 108.1
C54 C55 C56 112.0(4)
C54 C55 H55A 109.2
C56 C55 H55A 109.2
C54 C55 H55B 109.2
C56 C55 H55B 109.2
H55A C55 H55B 107.9
C55 C56 C51 110.6(4)
C55 C56 H56A 109.5
C51 C56 H56A 109.5
C55 C56 H56B 109.5
C51 C56 H56B 109.5
H56A C56 H56B 108.1
C66 C61 C62 111.0(3)
C66 C61 P4 111.5(2)
C62 C61 P4 117.5(2)
C66 C61 H61 105.2
C62 C61 H61 105.2
P4 C61 H61 105.2
C61 C62 C63 110.7(3)
C61 C62 H62A 109.5
C63 C62 H62A 109.5
C61 C62 H62B 109.5
C63 C62 H62B 109.5
H62A C62 H62B 108.1
C64 C63 C62 110.9(3)
C64 C63 H63A 109.5
C62 C63 H63A 109.5
C64 C63 H63B 109.5
C62 C63 H63B 109.5
H63A C63 H63B 108.1
C63 C64 C65 111.0(3)
C63 C64 H64A 109.4
C65 C64 H64A 109.4
C63 C64 H64B 109.4
C65 C64 H64B 109.4
H64A C64 H64B 108.0
C64 C65 C66 111.9(3)
C64 C65 H65A 109.2
C66 C65 H65A 109.2
C64 C65 H65B 109.2
C66 C65 H65B 109.2
H65A C65 H65B 107.9
C61 C66 C65 110.2(3)
C61 C66 H66A 109.6
C65 C66 H66A 109.6
C61 C66 H66B 109.6
C65 C66 H66B 109.6
H66A C66 H66B 108.1
C75 O71 C72 116.0(10)
O71 C72 C73 103.5(8)
O71 C72 H72A 111.1
C73 C72 H72A 111.1
O71 C72 H72B 111.1
C73 C72 H72B 111.1
H72A C72 H72B 109.0
C74 C73 C72 108.4(7)
C74 C73 H73A 110.0
C72 C73 H73A 110.0
C74 C73 H73B 110.0
C72 C73 H73B 110.0
H73A C73 H73B 108.4
C75 C74 C73 107.3(6)
C75 C74 H74A 110.2
C73 C74 H74A 110.2
C75 C74 H74B 110.2
C73 C74 H74B 110.2
H74A C74 H74B 108.5
O71 C75 C74 104.7(8)
O71 C75 H75A 110.8
C74 C75 H75A 110.8
O71 C75 H75B 110.8
C74 C75 H75B 110.8
H75A C75 H75B 108.9
C72A O71A C75A 114.8(10)
O71A C72A C73A 104.3(8)
O71A C72A H72C 110.9
C73A C72A H72C 110.9
O71A C72A H72D 110.9
C73A C72A H72D 110.9
H72C C72A H72D 108.9
C72A C73A C74A 109.5(6)
C72A C73A H73C 109.8
C74A C73A H73C 109.8
C72A C73A H73D 109.8
C74A C73A H73D 109.8
H73C C73A H73D 108.2
C75A C74A C73A 105.7(6)
C75A C74A H74C 110.6
C73A C74A H74C 110.6
C75A C74A H74D 110.6
C73A C74A H74D 110.6
H74C C74A H74D 108.7
O71A C75A C74A 105.3(9)
O71A C75A H75C 110.7
C74A C75A H75C 110.7
O71A C75A H75D 110.7
C74A C75A H75D 110.7
H75C C75A H75D 108.8

loop_
_geom_bond_atom_site_label_1
_geom_bond_atom_site_label_2
_geom_bond_distance
Fe C4 1.775(4)
Fe C2 1.783(4)
Fe C3 1.786(4)
Fe C1 1.803(4)
Fe P1 2.2839(10)
C1 O1 1.144(5)
C2 O2 1.152(5)
C3 O3 1.158(5)
C4 O4 1.142(5)
P1 C11 1.867(3)
P1 C21 1.870(3)
P1 P2 2.2206(11)
P2 P4 2.1931(12)
P2 P3 2.2098(12)
P3 C31 1.878(3)
P3 C41 1.882(4)
P4 C51 1.868(4)
P4 C61 1.872(4)
C11 C16 1.523(5)
C11 C12 1.548(4)
C11 H11 0.9900
C12 C13 1.524(5)
C12 H12A 0.9800
C12 H12B 0.9800
C13 C14 1.526(6)
C13 H13A 0.9800
C13 H13B 0.9800
C14 C15 1.524(6)
C14 H14A 0.9800
C14 H14B 0.9800
C15 C16 1.531(5)
C15 H15A 0.9800
C15 H15B 0.9800
C16 H16A 0.9800
C16 H16B 0.9800
C21 C26 1.530(5)
C21 C22 1.535(5)
C21 H21 0.9900
C22 C23 1.521(5)
C22 H22A 0.9800
C22 H22B 0.9800
C23 C24 1.513(6)
C23 H23A 0.9800
C23 H23B 0.9800
C24 C25 1.522(6)
C24 H24A 0.9800
C24 H24B 0.9800
C25 C26 1.536(6)
C25 H25A 0.9800
C25 H25B 0.9800
C26 H26A 0.9800
C26 H26B 0.9800
C31 C32 1.527(5)
C31 C36 1.544(5)
C31 H31 0.9900
C32 C33 1.525(5)
C32 H32A 0.9800
C32 H32B 0.9800
C33 C34 1.512(6)
C33 H33A 0.9800
C33 H33B 0.9800
C34 C35 1.512(6)
C34 H34A 0.9800
C34 H34B 0.9800
C35 C36 1.534(5)
C35 H35A 0.9800
C35 H35B 0.9800
C36 H36A 0.9800
C36 H36B 0.9800
C41 C46 1.532(5)
C41 C42 1.536(5)
C41 H41 0.9900
C42 C43 1.528(6)
C42 H42A 0.9800
C42 H42B 0.9800
C43 C44 1.518(7)
C43 H43A 0.9800
C43 H43B 0.9800
C44 C45 1.521(6)
C44 H44A 0.9800
C44 H44B 0.9800
C45 C46 1.535(5)
C45 H45A 0.9800
C45 H45B 0.9800
C46 H46A 0.9800
C46 H46B 0.9800
C51 C52 1.533(5)
C51 C56 1.541(5)
C51 H51 0.9900
C52 C53 1.521(6)
C52 H52A 0.9800
C52 H52B 0.9800
C53 C54 1.524(6)
C53 H53A 0.9800
C53 H53B 0.9800
C54 C55 1.508(7)
C54 H54A 0.9800
C54 H54B 0.9800
C55 C56 1.521(7)
C55 H55A 0.9800
C55 H55B 0.9800
C56 H56A 0.9800
C56 H56B 0.9800
C61 C66 1.521(5)
C61 C62 1.529(5)
C61 H61 0.9900
C62 C63 1.530(5)
C62 H62A 0.9800
C62 H62B 0.9800
C63 C64 1.515(6)
C63 H63A 0.9800
C63 H63B 0.9800
C64 C65 1.515(6)
C64 H64A 0.9800
C64 H64B 0.9800
C65 C66 1.536(5)
C65 H65A 0.9800
C65 H65B 0.9800
C66 H66A 0.9800
C66 H66B 0.9800
O71 C75 1.477(9)
O71 C72 1.503(9)
C72 C73 1.566(9)
C72 H72A 0.9800
C72 H72B 0.9800
C73 C74 1.567(9)
C73 H73A 0.9800
C73 H73B 0.9800
C74 C75 1.567(9)
C74 H74A 0.9800
C74 H74B 0.9800
C75 H75A 0.9800
C75 H75B 0.9800
O71A C72A 1.467(9)
O71A C75A 1.512(9)
C72A C73A 1.543(9)
C72A H72C 0.9800
C72A H72D 0.9800
C73A C74A 1.576(9)
C73A H73C 0.9800
C73A H73D 0.9800
C74A C75A 1.549(9)
C74A H74C 0.9800
C74A H74D 0.9800
C75A H75C 0.9800
C75A H75D 0.9800

loop_
_geom_torsion_atom_site_label_1
_geom_torsion_atom_site_label_2
_geom_torsion_atom_site_label_3
_geom_torsion_atom_site_label_4
_geom_torsion
C4 Fe C1 O1 -26(4)
C2 Fe C1 O1 63(5)
C3 Fe C1 O1 -114(4)
P1 Fe C1 O1 157(4)
C4 Fe C2 O2 -14(4)
C3 Fe C2 O2 75(4)
C1 Fe C2 O2 -103(4)
P1 Fe C2 O2 165(4)
C4 Fe C3 O3 52(5)
C2 Fe C3 O3 -37(5)
C1 Fe C3 O3 141(5)
P1 Fe C3 O3 -130(5)
C2 Fe C4 O4 48(19)
C3 Fe C4 O4 -69(19)
C1 Fe C4 O4 165(100)
P1 Fe C4 O4 -104(18)
C4 Fe P1 C11 75(4)
C2 Fe P1 C11 -76.80(17)
C3 Fe P1 C11 39.72(17)
C1 Fe P1 C11 165.52(17)
C4 Fe P1 C21 -161(4)
C2 Fe P1 C21 47.64(18)
C3 Fe P1 C21 164.16(18)
C1 Fe P1 C21 -70.04(18)
C4 Fe P1 P2 -49(4)
C2 Fe P1 P2 159.68(13)
C3 Fe P1 P2 -83.81(14)
C1 Fe P1 P2 42.00(13)
C11 P1 P2 P4 -69.32(12)
C21 P1 P2 P4 179.27(12)
Fe P1 P2 P4 55.47(6)
C11 P1 P2 P3 67.53(12)
C21 P1 P2 P3 -43.88(12)
Fe P1 P2 P3 -167.68(4)
P4 P2 P3 C31 -96.84(12)
P1 P2 P3 C31 139.71(11)
P4 P2 P3 C41 14.95(13)
P1 P2 P3 C41 -108.50(12)
P3 P2 P4 C51 -19.66(14)
P1 P2 P4 C51 104.94(13)
P3 P2 P4 C61 88.65(13)
P1 P2 P4 C61 -146.75(12)
C21 P1 C11 C16 46.2(3)
P2 P1 C11 C16 -60.9(3)
Fe P1 C11 C16 176.8(2)
C21 P1 C11 C12 -83.5(3)
P2 P1 C11 C12 169.4(2)
Fe P1 C11 C12 47.1(3)
C16 C11 C12 C13 53.6(4)
P1 C11 C12 C13 -175.0(2)
C11 C12 C13 C14 -54.0(4)
C12 C13 C14 C15 55.2(4)
C13 C14 C15 C16 -55.8(5)
C12 C11 C16 C15 -54.9(4)
P1 C11 C16 C15 174.4(3)
C14 C15 C16 C11 56.3(4)
C11 P1 C21 C26 177.5(3)
P2 P1 C21 C26 -67.4(3)
Fe P1 C21 C26 49.7(3)
C11 P1 C21 C22 51.0(3)
P2 P1 C21 C22 166.0(3)
Fe P1 C21 C22 -76.8(3)
C26 C21 C22 C23 58.8(4)
P1 C21 C22 C23 -173.2(3)
C21 C22 C23 C24 -56.5(5)
C22 C23 C24 C25 53.7(5)
C23 C24 C25 C26 -53.6(5)
C22 C21 C26 C25 -59.1(4)
P1 C21 C26 C25 171.1(3)
C24 C25 C26 C21 56.9(5)
C41 P3 C31 C32 -160.1(2)
P2 P3 C31 C32 -44.6(3)
C41 P3 C31 C36 79.4(3)
P2 P3 C31 C36 -165.1(2)
C36 C31 C32 C33 -57.3(4)
P3 C31 C32 C33 -176.7(2)
C31 C32 C33 C34 58.8(4)
C32 C33 C34 C35 -56.6(4)
C33 C34 C35 C36 54.3(4)
C34 C35 C36 C31 -54.1(4)
C32 C31 C36 C35 55.1(4)
P3 C31 C36 C35 177.9(3)
C31 P3 C41 C46 19.8(3)
P2 P3 C41 C46 -89.8(3)
C31 P3 C41 C42 -107.0(3)
P2 P3 C41 C42 143.3(2)
C46 C41 C42 C43 55.9(4)
P3 C41 C42 C43 -173.5(3)
C41 C42 C43 C44 -56.1(5)
C42 C43 C44 C45 55.4(6)
C43 C44 C45 C46 -54.7(5)
C42 C41 C46 C45 -56.0(4)
P3 C41 C46 C45 177.3(3)
C44 C45 C46 C41 55.6(5)
C61 P4 C51 C52 175.5(3)
P2 P4 C51 C52 -76.6(3)
C61 P4 C51 C56 54.9(3)
P2 P4 C51 C56 162.8(2)
C56 C51 C52 C53 -54.3(5)
P4 C51 C52 C53 -174.4(3)
C51 C52 C53 C54 54.9(5)
C52 C53 C54 C55 -55.3(6)
C53 C54 C55 C56 57.2(6)
C54 C55 C56 C51 -57.6(6)
C52 C51 C56 C55 55.1(5)
P4 C51 C56 C55 175.4(3)
C51 P4 C61 C66 -179.4(3)
P2 P4 C61 C66 65.2(3)
C51 P4 C61 C62 50.8(3)
P2 P4 C61 C62 -64.5(3)
C66 C61 C62 C63 57.0(4)
P4 C61 C62 C63 -173.1(3)
C61 C62 C63 C64 -56.7(4)
C62 C63 C64 C65 56.1(5)
C63 C64 C65 C66 -55.9(5)
C62 C61 C66 C65 -55.9(4)
P4 C61 C66 C65 171.1(3)
C64 C65 C66 C61 55.6(5)
C75 O71 C72 C73 -2.4(18)
O71 C72 C73 C74 2.0(19)
C72 C73 C74 C75 -1(2)
C72 O71 C75 C74 1.8(17)
C73 C74 C75 O71 -0.4(17)
C75A O71A C72A C73A -5.1(18)
O71A C72A C73A C74A 2.3(16)
C72A C73A C74A C75A 1.1(17)
C72A O71A C75A C74A 6(2)
C73A C74A C75A O71A -3.9(18)
